data_7241615
loop_
_publ_author_name
'Ma, Xiaoyu'
'Zhu, Bingqing'
'Yang, Zeen'
'Jiang, Yuhang'
'Mei, Xuefeng'

_publ_section_title
;
 Stabilizing photo-sensitive colchicine through rebalancing electron
 distribution of the reactive tropolone ring
;
_journal_issue 1
_journal_name_full CrystEngComm
_journal_page_first 30
_journal_page_last 34
_journal_paper_doi 10.1039/D0CE01551B
_journal_volume 23
_journal_year 2021
_chemical_formula_moiety 'C10 H7 O3 S, C7 H7 O, H2 O'
_chemical_formula_sum 'C17 H16 O5 S'
_chemical_formula_weight 332.36
_chemical_name_systematic tropone
_space_group_crystal_system monoclinic
_space_group_IT_number 14
_space_group_name_Hall '-P 2yn'
_space_group_name_H-M_alt 'P 1 21/n 1'
_atom_sites_solution_hydrogens mixed
_audit_creation_date 2020-09-04
_audit_creation_method
;
Olex2 1.2
(compiled 2018.05.29 svn.r3508 for OlexSys, GUI svn.r5506)
;
_audit_update_record
;
2020-09-04 deposited with the CCDC.	2020-11-23 downloaded from the CCDC.
;
_cell_angle_alpha 90
_cell_angle_beta 98.666(5)
_cell_angle_gamma 90
_cell_formula_units_Z 4
_cell_length_a 6.7177(11)
_cell_length_b 16.233(3)
_cell_length_c 14.530(3)
_cell_measurement_reflns_used 2271
_cell_measurement_temperature 170
_cell_measurement_theta_max 25.494
_cell_measurement_theta_min 2.510
_cell_volume 1566.4(5)
_computing_cell_refinement 'SAINT V8.40A (?, 2016)'
_computing_data_reduction 'SAINT V8.40A (?, 2016)'
_computing_molecular_graphics 'Olex2 (Dolomanov et al., 2009)'
_computing_publication_material 'Olex2 (Dolomanov et al., 2009)'
_computing_structure_refinement 'ShelXL (Sheldrick, 2015)'
_diffrn_ambient_temperature 170
_diffrn_measured_fraction_theta_full 0.999
_diffrn_measured_fraction_theta_max 0.998
_diffrn_measurement_device_type 'Bruker APEX-II CCD'
_diffrn_measurement_method '\f and \w scans'
_diffrn_radiation_type MoK\a
_diffrn_radiation_wavelength 0.71073
_diffrn_reflns_av_R_equivalents 0.0805
_diffrn_reflns_av_unetI/netI 0.1049
_diffrn_reflns_Laue_measured_fraction_full 0.999
_diffrn_reflns_Laue_measured_fraction_max 0.998
_diffrn_reflns_limit_h_max 8
_diffrn_reflns_limit_h_min -8
_diffrn_reflns_limit_k_max 20
_diffrn_reflns_limit_k_min -20
_diffrn_reflns_limit_l_max 18
_diffrn_reflns_limit_l_min 0
_diffrn_reflns_number 6222
_diffrn_reflns_point_group_measured_fraction_full 0.999
_diffrn_reflns_point_group_measured_fraction_max 0.998
_diffrn_reflns_theta_full 25.242
_diffrn_reflns_theta_max 26.388
_diffrn_reflns_theta_min 1.893
_diffrn_standards_number 0
_exptl_absorpt_coefficient_mu 0.230
_exptl_absorpt_correction_T_max 0.7456
_exptl_absorpt_correction_T_min 0.6754
_exptl_absorpt_correction_type multi-scan
_exptl_absorpt_process_details
;
 TWINABS-2012/1 (Bruker,2012) was used for absorption correction.

Final HKLF 4 output contains 18039 reflections, Rint = 0.0730
 (7203 with I > 3sig(I), Rint = 0.0566)
;
_exptl_crystal_colour 'clear light colourless'
_exptl_crystal_colour_lustre clear
_exptl_crystal_colour_modifier light
_exptl_crystal_colour_primary colourless
_exptl_crystal_density_diffrn 1.409
_exptl_crystal_description needle
_exptl_crystal_F_000 696
_exptl_crystal_size_max 0.2
_exptl_crystal_size_mid 0.1
_exptl_crystal_size_min 0.1
_refine_diff_density_max 0.381
_refine_diff_density_min -0.385
_refine_diff_density_rms 0.073
_refine_ls_extinction_method none
_refine_ls_goodness_of_fit_ref 1.047
_refine_ls_hydrogen_treatment constr
_refine_ls_matrix_type full
_refine_ls_number_parameters 239
_refine_ls_number_reflns 3216
_refine_ls_number_restraints 18
_refine_ls_restrained_S_all 1.045
_refine_ls_R_factor_all 0.1204
_refine_ls_R_factor_gt 0.0688
_refine_ls_shift/su_max 0.001
_refine_ls_shift/su_mean 0.000
_refine_ls_structure_factor_coef Fsqd
_refine_ls_weighting_details 'w=1/[\s^2^(Fo^2^)+(0.0335P)^2^+1.9247P] where P=(Fo^2^+2Fc^2^)/3'
_refine_ls_weighting_scheme calc
_refine_ls_wR_factor_gt 0.1283
_refine_ls_wR_factor_ref 0.1490
_reflns_Friedel_coverage 0.000
_reflns_number_gt 2025
_reflns_number_total 3216
_reflns_threshold_expression 'I > 2\s(I)'
_cod_data_source_file d0ce01551b2.cif
_cod_data_source_block mo_22020146_0m_4
_cod_depositor_comments 'Adding full bibliography for 7241604--7241616.cif.'
_cod_database_code 7241615
_shelx_shelxl_version_number 2014/7
_shelx_space_group_comment
;
The symmetry employed for this shelxl refinement is uniquely defined
by the following loop, which should always be used as a source of
symmetry information in preference to the above space-group names.
They are only intended as comments.
;
_shelx_estimated_absorpt_t_max 0.977
_shelx_estimated_absorpt_t_min 0.955
_olex2_refinement_description
;
1. Fixed Uiso
 At 1.2 times of:
  All C(H) groups
 At 1.5 times of:
  All O(H) groups, All O(H,H) groups
2. Uiso/Uaniso restraints and constraints
Uanis(O4A) \\sim Ueq, Uanis(O3A) \\sim Ueq, Uanis(O2A) \\sim Ueq: with sigma of
0.005 and sigma for terminal atoms of 0.01
Uanis(O4A) \\sim Ueq: with sigma of 0.001 and sigma for terminal atoms of 0.002
3. Others
 Fixed Sof: O3(0.88) O4(0.88) O2(0.88) O4A(0.12) O2A(0.12) O3A(0.12)
4.a Free rotating group:
 O5(H5A,H5B)
4.b Aromatic/amide H refined with riding coordinates:
 C8(H8), C10(H10), C11(H11), C2(H2), C13(H13), C14(H14), C16(H16), C15(H15),
 C3(H3), C7(H7), C4(H4), C6(H6), C5(H5)
4.c Idealised tetrahedral OH refined as rotating group:
 O1(H1)
;
_olex2_submission_special_instructions 'No special instructions were received'

loop_
_space_group_symop_operation_xyz
'x, y, z'
'-x+1/2, y+1/2, -z+1/2'
'-x, -y, -z'
'x-1/2, -y-1/2, z-1/2'

loop_
_atom_site_label
_atom_site_type_symbol
_atom_site_fract_x
_atom_site_fract_y
_atom_site_fract_z
_atom_site_U_iso_or_equiv
_atom_site_adp_type
_atom_site_occupancy
_atom_site_site_symmetry_order
_atom_site_calc_flag
_atom_site_refinement_flags_posn
_atom_site_refinement_flags_adp
_atom_site_refinement_flags_occupancy
_atom_site_disorder_assembly
_atom_site_disorder_group
S1 S 0.75679(13) 0.45847(5) 0.81071(6) 0.0311(2) Uani 1 1 d . . . . .
O1 O 0.2426(4) 0.70044(16) 0.70862(15) 0.0414(6) Uani 1 1 d . . . . .
H1 H 0.2281 0.6494 0.7143 0.062 Uiso 1 1 calc GR . . . .
O5 O 0.2312(4) 0.54837(18) 0.73730(19) 0.0512(7) Uani 1 1 d . . . . .
H5A H 0.3441 0.5302 0.7659 0.077 Uiso 1 1 d G . . . .
H5B H 0.1346 0.5307 0.7647 0.077 Uiso 1 1 d G . . . .
O3 O 0.9313(5) 0.51222(19) 0.8355(2) 0.0472(8) Uani 0.88 1 d . . P A 1
O4 O 0.7312(5) 0.42727(18) 0.71869(17) 0.0454(8) Uani 0.88 1 d . . P A 1
O2 O 0.5750(5) 0.49853(19) 0.8366(2) 0.0502(8) Uani 0.88 1 d . . P A 1
C8 C 0.7749(4) 0.2956(2) 0.8538(2) 0.0280(7) Uani 1 1 d . . . . .
H8 H 0.7429 0.2869 0.7886 0.034 Uiso 1 1 calc R . . . .
C9 C 0.7961(4) 0.3732(2) 0.8874(2) 0.0264(7) Uani 1 1 d . . . . .
C10 C 0.8454(5) 0.3883(2) 0.9844(2) 0.0288(7) Uani 1 1 d . . . . .
H10 H 0.8603 0.4433 1.0069 0.035 Uiso 1 1 calc R . . . .
C11 C 0.8713(5) 0.3238(2) 1.0452(2) 0.0305(8) Uani 1 1 d . . . . .
H11 H 0.9052 0.3340 1.1101 0.037 Uiso 1 1 calc R . . . .
C17 C 0.8002(4) 0.2258(2) 0.9157(2) 0.0269(7) Uani 1 1 d . . . . .
C12 C 0.8480(4) 0.2418(2) 1.0123(2) 0.0270(7) Uani 1 1 d . . . . .
C2 C 0.1798(5) 0.6579(2) 0.5521(2) 0.0306(8) Uani 1 1 d . . . . .
H2 H 0.1947 0.6031 0.5750 0.037 Uiso 1 1 calc R . . . .
C13 C 0.8725(5) 0.1733(2) 1.0753(2) 0.0340(8) Uani 1 1 d . . . . .
H13 H 0.9044 0.1827 1.1404 0.041 Uiso 1 1 calc R . . . .
C1 C 0.2068(5) 0.7204(2) 0.6203(2) 0.0299(8) Uani 1 1 d . . . . .
C14 C 0.8501(5) 0.0944(2) 1.0419(3) 0.0371(9) Uani 1 1 d . . . . .
H14 H 0.8648 0.0492 1.0840 0.045 Uiso 1 1 calc R . . . .
C16 C 0.7815(5) 0.1444(2) 0.8836(2) 0.0336(8) Uani 1 1 d . . . . .
H16 H 0.7522 0.1338 0.8187 0.040 Uiso 1 1 calc R . . . .
C15 C 0.8051(5) 0.0799(2) 0.9451(3) 0.0369(8) Uani 1 1 d . . . . .
H15 H 0.7911 0.0250 0.9224 0.044 Uiso 1 1 calc R . . . .
C3 C 0.1349(5) 0.6657(2) 0.4573(2) 0.0366(8) Uani 1 1 d . . . . .
H3 H 0.1242 0.6151 0.4240 0.044 Uiso 1 1 calc R . . . .
C7 C 0.2008(5) 0.8068(2) 0.6035(3) 0.0365(9) Uani 1 1 d . . . . .
H7 H 0.2278 0.8408 0.6572 0.044 Uiso 1 1 calc R . . . .
C4 C 0.1026(5) 0.7359(3) 0.4020(3) 0.0434(10) Uani 1 1 d . . . . .
H4 H 0.0667 0.7266 0.3370 0.052 Uiso 1 1 calc R . . . .
C6 C 0.1612(5) 0.8474(2) 0.5204(3) 0.0466(10) Uani 1 1 d . . . . .
H6 H 0.1648 0.9057 0.5247 0.056 Uiso 1 1 calc R . . . .
C5 C 0.1158(5) 0.8158(3) 0.4291(3) 0.0474(11) Uani 1 1 d . . . . .
H5 H 0.0915 0.8556 0.3807 0.057 Uiso 1 1 calc R . . . .
O4A O 0.914(3) 0.4425(11) 0.7366(11) 0.025(4) Uani 0.12 1 d . U P A 2
O2A O 0.561(3) 0.4505(12) 0.7510(13) 0.030(4) Uani 0.12 1 d . U P A 2
O3A O 0.802(4) 0.5245(14) 0.8602(17) 0.051(6) Uani 0.12 1 d . U P A 2

loop_
_atom_site_aniso_label
_atom_site_aniso_U_11
_atom_site_aniso_U_22
_atom_site_aniso_U_33
_atom_site_aniso_U_23
_atom_site_aniso_U_13
_atom_site_aniso_U_12
S1 0.0380(5) 0.0251(4) 0.0285(4) 0.0030(4) -0.0003(3) -0.0025(4)
O1 0.0454(14) 0.0471(16) 0.0313(13) -0.0017(12) 0.0044(11) -0.0038(14)
O5 0.0440(15) 0.0574(18) 0.0523(17) 0.0222(15) 0.0078(13) 0.0054(15)
O3 0.060(2) 0.0437(18) 0.0371(16) 0.0032(14) 0.0052(15) -0.0258(17)
O4 0.073(2) 0.0364(17) 0.0236(14) -0.0014(13) -0.0020(14) -0.0026(16)
O2 0.0554(19) 0.0419(18) 0.0525(18) 0.0074(15) 0.0058(15) 0.0249(16)
C8 0.0212(15) 0.037(2) 0.0265(16) 0.0006(15) 0.0056(13) -0.0012(15)
C9 0.0209(15) 0.0278(18) 0.0312(17) 0.0027(15) 0.0060(13) -0.0020(14)
C10 0.0243(16) 0.0289(18) 0.0332(17) -0.0026(15) 0.0046(14) 0.0013(14)
C11 0.0283(16) 0.036(2) 0.0276(17) -0.0026(16) 0.0044(14) 0.0009(15)
C17 0.0190(14) 0.0323(19) 0.0298(17) -0.0026(15) 0.0048(13) 0.0037(14)
C12 0.0205(15) 0.0262(18) 0.0352(17) -0.0007(15) 0.0074(14) -0.0012(14)
C2 0.0256(16) 0.0300(19) 0.0369(18) 0.0023(16) 0.0077(14) 0.0046(15)
C13 0.0265(16) 0.040(2) 0.0360(19) 0.0028(17) 0.0048(15) 0.0049(16)
C1 0.0210(15) 0.035(2) 0.0343(18) -0.0019(16) 0.0074(14) -0.0007(15)
C14 0.0350(18) 0.030(2) 0.046(2) 0.0100(17) 0.0072(16) 0.0080(16)
C16 0.0278(17) 0.033(2) 0.041(2) -0.0087(17) 0.0063(15) 0.0014(16)
C15 0.0296(17) 0.0262(19) 0.055(2) 0.0039(18) 0.0062(16) 0.0017(15)
C3 0.0304(17) 0.045(2) 0.0356(19) -0.0038(17) 0.0080(15) 0.0016(17)
C7 0.0280(17) 0.033(2) 0.050(2) -0.0075(18) 0.0108(16) -0.0018(16)
C4 0.0325(18) 0.062(3) 0.037(2) 0.012(2) 0.0096(16) 0.0013(19)
C6 0.0312(19) 0.029(2) 0.082(3) 0.008(2) 0.0161(19) 0.0012(17)
C5 0.0341(19) 0.055(3) 0.055(3) 0.028(2) 0.0109(18) 0.005(2)
O4A 0.025(4) 0.026(4) 0.025(4) 0.000(2) 0.006(2) 0.001(2)
O2A 0.027(7) 0.028(8) 0.034(7) 0.010(7) -0.002(6) 0.002(7)
O3A 0.060(10) 0.039(9) 0.052(9) -0.016(8) 0.004(8) -0.008(8)

loop_
_atom_type_symbol
_atom_type_description
_atom_type_scat_dispersion_real
_atom_type_scat_dispersion_imag
_atom_type_scat_source
C C 0.0033 0.0016 'International Tables Vol C Tables 4.2.6.8 and 6.1.1.4'
H H 0.0000 0.0000 'International Tables Vol C Tables 4.2.6.8 and 6.1.1.4'
O O 0.0106 0.0060 'International Tables Vol C Tables 4.2.6.8 and 6.1.1.4'
S S 0.1246 0.1234 'International Tables Vol C Tables 4.2.6.8 and 6.1.1.4'

loop_
_geom_angle_atom_site_label_1
_geom_angle_atom_site_label_2
_geom_angle_atom_site_label_3
_geom_angle
_geom_angle_site_symmetry_1
_geom_angle_site_symmetry_3
_geom_angle_publ_flag
O3 S1 O2 109.65(19) . . ?
O3 S1 C9 105.87(16) . . ?
O4 S1 O3 115.15(19) . . ?
O4 S1 O2 114.18(19) . . ?
O4 S1 C9 107.46(16) . . ?
O2 S1 C9 103.50(16) . . ?
O4A S1 C9 103.9(6) . . ?
O2A S1 C9 109.8(7) . . ?
O2A S1 O4A 102.0(10) . . ?
O3A S1 C9 107.2(11) . . ?
O3A S1 O4A 111.9(14) . . ?
O3A S1 O2A 120.8(14) . . ?
C1 O1 H1 109.5 . . ?
H5A O5 H5B 109.5 . . ?
C9 C8 H8 119.6 . . ?
C9 C8 C17 120.8(3) . . ?
C17 C8 H8 119.6 . . ?
C8 C9 S1 120.3(2) . . ?
C8 C9 C10 121.0(3) . . ?
C10 C9 S1 118.7(2) . . ?
C9 C10 H10 120.0 . . ?
C11 C10 C9 119.9(3) . . ?
C11 C10 H10 120.0 . . ?
C10 C11 H11 119.8 . . ?
C10 C11 C12 120.4(3) . . ?
C12 C11 H11 119.8 . . ?
C12 C17 C8 117.5(3) . . ?
C16 C17 C8 122.5(3) . . ?
C16 C17 C12 120.0(3) . . ?
C11 C12 C17 120.4(3) . . ?
C11 C12 C13 121.2(3) . . ?
C17 C12 C13 118.5(3) . . ?
C1 C2 H2 115.6 . . ?
C3 C2 H2 115.6 . . ?
C3 C2 C1 128.7(3) . . ?
C12 C13 H13 119.9 . . ?
C14 C13 C12 120.2(3) . . ?
C14 C13 H13 119.9 . . ?
O1 C1 C2 119.7(3) . . ?
O1 C1 C7 114.0(3) . . ?
C2 C1 C7 126.2(3) . . ?
C13 C14 H14 119.9 . . ?
C13 C14 C15 120.3(3) . . ?
C15 C14 H14 119.9 . . ?
C17 C16 H16 119.7 . . ?
C15 C16 C17 120.5(3) . . ?
C15 C16 H16 119.7 . . ?
C14 C15 H15 119.7 . . ?
C16 C15 C14 120.5(3) . . ?
C16 C15 H15 119.7 . . ?
C2 C3 H3 114.9 . . ?
C2 C3 C4 130.3(4) . . ?
C4 C3 H3 114.9 . . ?
C1 C7 H7 115.7 . . ?
C6 C7 C1 128.5(4) . . ?
C6 C7 H7 115.7 . . ?
C3 C4 H4 115.9 . . ?
C5 C4 C3 128.2(4) . . ?
C5 C4 H4 115.9 . . ?
C7 C6 H6 115.0 . . ?
C7 C6 C5 130.0(4) . . ?
C5 C6 H6 115.0 . . ?
C4 C5 C6 128.0(4) . . ?
C4 C5 H5 116.0 . . ?
C6 C5 H5 116.0 . . ?

loop_
_geom_bond_atom_site_label_1
_geom_bond_atom_site_label_2
_geom_bond_distance
_geom_bond_site_symmetry_2
_geom_bond_publ_flag
S1 O3 1.462(3) . ?
S1 O4 1.416(3) . ?
S1 O2 1.481(3) . ?
S1 C9 1.772(3) . ?
S1 O4A 1.639(17) . ?
S1 O2A 1.468(17) . ?
S1 O3A 1.30(2) . ?
O1 H1 0.8400 . ?
O1 C1 1.310(4) . ?
O5 H5A 0.8600 . ?
O5 H5B 0.8603 . ?
C8 H8 0.9500 . ?
C8 C9 1.351(4) . ?
C8 C17 1.441(4) . ?
C9 C10 1.420(4) . ?
C10 H10 0.9500 . ?
C10 C11 1.364(5) . ?
C11 H11 0.9500 . ?
C11 C12 1.415(5) . ?
C17 C12 1.416(4) . ?
C17 C16 1.401(5) . ?
C12 C13 1.434(5) . ?
C2 H2 0.9500 . ?
C2 C1 1.410(4) . ?
C2 C3 1.372(5) . ?
C13 H13 0.9500 . ?
C13 C14 1.371(5) . ?
C1 C7 1.424(5) . ?
C14 H14 0.9500 . ?
C14 C15 1.414(5) . ?
C16 H16 0.9500 . ?
C16 C15 1.369(5) . ?
C15 H15 0.9500 . ?
C3 H3 0.9500 . ?
C3 C4 1.393(5) . ?
C7 H7 0.9500 . ?
C7 C6 1.366(5) . ?
C4 H4 0.9500 . ?
C4 C5 1.355(6) . ?
C6 H6 0.9500 . ?
C6 C5 1.411(6) . ?
C5 H5 0.9500 . ?
